data_4071015
loop_
_publ_author_name
'Ionkin, Alex S.'
'Marshall, William J.'
'Adelman, Douglas J.'
'Bobik Fones, Barbara'
'Fish, Brian M.'
'Schiffhauer, Matthew F.'
'Spence, Rupert E.'
'Xie, Tuyu'

_publ_section_title
;
 High-Temperature Catalysts for the Production of \a-Olefins Based on
 Iron(II) and Cobalt(II) Tridentate Bis(imino)pyridine Complexes with a
 Double Pattern of Substitution:o-Methyl pluso-Fluorine in the Same Imino
 Arm&#x2020;
;
_journal_issue 6
_journal_name_full Organometallics
_journal_page_first 1147
_journal_paper_doi 10.1021/om701204w
_journal_volume 27
_journal_year 2008
_chemical_formula_sum 'C24 H24 Cl4 F Fe N3'
_chemical_formula_weight 571.11
_chemical_name_systematic
;
 ?
;
_space_group_IT_number 15
_symmetry_cell_setting monoclinic
_symmetry_space_group_name_Hall '-C 2yc'
_symmetry_space_group_name_H-M 'C 1 2/c 1'
_atom_sites_solution_hydrogens geom
_atom_sites_solution_primary direct
_atom_sites_solution_secondary difmap
_audit_creation_method SHELXL-97
_cell_angle_alpha 90.00
_cell_angle_beta 122.9210(10)
_cell_angle_gamma 90.00
_cell_formula_units_Z 8
_cell_length_a 25.6657(10)
_cell_length_b 15.2699(6)
_cell_length_c 15.7230(6)
_cell_measurement_temperature 293(2)
_cell_volume 5172.5(4)
_computing_cell_refinement 'Bruker XSCANS'
_computing_data_collection 'Bruker XSCANS'
_computing_data_reduction 'Bruker SHELXTL'
_computing_molecular_graphics 'Bruker SHELXTL'
_computing_publication_material 'Bruker SHELXTL'
_computing_structure_refinement 'SHELXL-97 (Sheldrick, 1997)'
_computing_structure_solution 'SHELXS-97 (Sheldrick, 1990)'
_diffrn_ambient_temperature 293(2)
_diffrn_measured_fraction_theta_full 0.993
_diffrn_measured_fraction_theta_max 0.993
_diffrn_measurement_device_type 'Bruker P4'
_diffrn_measurement_method '\w scans'
_diffrn_radiation_monochromator graphite
_diffrn_radiation_source 'fine-focus sealed tube'
_diffrn_radiation_type MoK\a
_diffrn_radiation_wavelength 0.71073
_diffrn_reflns_av_R_equivalents 0.0487
_diffrn_reflns_av_sigmaI/netI 0.0521
_diffrn_reflns_limit_h_max 33
_diffrn_reflns_limit_h_min -34
_diffrn_reflns_limit_k_max 20
_diffrn_reflns_limit_k_min -20
_diffrn_reflns_limit_l_max 20
_diffrn_reflns_limit_l_min -21
_diffrn_reflns_number 22038
_diffrn_reflns_theta_full 28.43
_diffrn_reflns_theta_max 28.43
_diffrn_reflns_theta_min 1.86
_exptl_absorpt_coefficient_mu 1.021
_exptl_absorpt_correction_type none
_exptl_crystal_colour black
_exptl_crystal_density_diffrn 1.467
_exptl_crystal_density_method 'not measured'
_exptl_crystal_description needle
_exptl_crystal_F_000 2336
_exptl_crystal_size_max 0.400
_exptl_crystal_size_mid 0.050
_exptl_crystal_size_min 0.010
_refine_diff_density_max 0.888
_refine_diff_density_min -0.647
_refine_diff_density_rms 0.076
_refine_ls_extinction_method none
_refine_ls_goodness_of_fit_ref 1.061
_refine_ls_hydrogen_treatment riding
_refine_ls_matrix_type full
_refine_ls_number_parameters 313
_refine_ls_number_reflns 6456
_refine_ls_number_restraints 0
_refine_ls_restrained_S_all 1.061
_refine_ls_R_factor_all 0.0856
_refine_ls_R_factor_gt 0.0506
_refine_ls_shift/su_max 0.000
_refine_ls_shift/su_mean 0.000
_refine_ls_structure_factor_coef Fsqd
_refine_ls_weighting_details 'calc w=1/[\s^2^(Fo^2^)+(0.0663P)^2^+1.8497P] where P=(Fo^2^+2Fc^2^)/3'
_refine_ls_weighting_scheme calc
_refine_ls_wR_factor_gt 0.1227
_refine_ls_wR_factor_ref 0.1401
_reflns_number_gt 4237
_reflns_number_total 6456
_reflns_threshold_expression >2sigma(I)
_cod_data_source_file om701204w-file001.cif
_cod_data_source_block 05237
_cod_depositor_comments
;
The following automatic conversions were performed:

'_symmetry_cell_setting' value 'Monoclinic' changed to 'monoclinic'
according to /home/saulius/struct/CIF-dictionaries/cif_core.dic
dictionary named 'cif_core.dic' version 2.4.1 from 2010-06-29.

Automatic conversion script
Id: cif_fix_values 1715 2011-07-08 13:25:40Z adriana 
;
_cod_original_cell_volume 5172.5(3)
_cod_original_sg_symbol_H-M C2/c
_cod_database_code 4071015

loop_
_symmetry_equiv_pos_as_xyz
'x, y, z'
'-x, y, -z+1/2'
'x+1/2, y+1/2, z'
'-x+1/2, y+1/2, -z+1/2'
'-x, -y, -z'
'x, -y, z-1/2'
'-x+1/2, -y+1/2, -z'
'x+1/2, -y+1/2, z-1/2'

loop_
_atom_site_label
_atom_site_type_symbol
_atom_site_fract_x
_atom_site_fract_y
_atom_site_fract_z
_atom_site_U_iso_or_equiv
_atom_site_adp_type
_atom_site_occupancy
_atom_site_symmetry_multiplicity
_atom_site_calc_flag
_atom_site_refinement_flags
Fe1 Fe 0.219626(19) 0.21969(3) 0.16960(3) 0.03070(13) Uani 1 1 d .
Cl1 Cl 0.16694(4) 0.17790(5) 0.24338(6) 0.0413(2) Uani 1 1 d .
Cl2 Cl 0.28014(4) 0.11021(6) 0.16714(6) 0.0452(2) Uani 1 1 d .
N1 N 0.29166(11) 0.30446(16) 0.29426(17) 0.0309(5) Uani 1 1 d .
N2 N 0.20888(11) 0.34561(16) 0.10741(16) 0.0290(5) Uani 1 1 d .
N3 N 0.14325(11) 0.21035(16) 0.00651(18) 0.0349(6) Uani 1 1 d .
F1 F 0.39939(15) 0.2220(2) 0.3415(2) 0.0491(12) Uani 0.577(5) 1 d P
F2 F 0.1809(3) 0.1033(4) -0.0876(4) 0.0661(19) Uani 0.423(5) 1 d P
C1 C 0.29231(13) 0.38514(19) 0.2729(2) 0.0319(6) Uani 1 1 d .
C2 C 0.24296(14) 0.41192(19) 0.1678(2) 0.0332(6) Uani 1 1 d .
C3 C 0.23185(15) 0.4976(2) 0.1327(2) 0.0384(7) Uani 1 1 d .
H3A H 0.2552 0.5435 0.1755 0.046 Uiso 1 1 calc R
C4 C 0.18554(15) 0.5132(2) 0.0331(2) 0.0399(7) Uani 1 1 d .
H4A H 0.1773 0.5702 0.0083 0.048 Uiso 1 1 calc R
C5 C 0.15146(14) 0.4446(2) -0.0296(2) 0.0359(7) Uani 1 1 d .
H5A H 0.1208 0.4545 -0.0973 0.043 Uiso 1 1 calc R
C6 C 0.16386(13) 0.3604(2) 0.0102(2) 0.0304(6) Uani 1 1 d .
C7 C 0.12975(14) 0.2803(2) -0.0463(2) 0.0329(6) Uani 1 1 d .
C8 C 0.33762(16) 0.4532(2) 0.3426(2) 0.0459(8) Uani 1 1 d .
H8A H 0.3697 0.4258 0.4040 0.069 Uiso 1 1 calc R
H8B H 0.3164 0.4957 0.3581 0.069 Uiso 1 1 calc R
H8C H 0.3558 0.4816 0.3102 0.069 Uiso 1 1 calc R
C9 C 0.08334(17) 0.2883(2) -0.1580(2) 0.0525(9) Uani 1 1 d .
H9A H 0.0661 0.2317 -0.1855 0.079 Uiso 1 1 calc R
H9B H 0.1034 0.3108 -0.1901 0.079 Uiso 1 1 calc R
H9C H 0.0507 0.3274 -0.1700 0.079 Uiso 1 1 calc R
C10 C 0.33597(13) 0.27278(18) 0.3948(2) 0.0305(6) Uani 1 1 d .
C11 C 0.38670(15) 0.2255(2) 0.4119(2) 0.0388(7) Uani 1 1 d .
C12 C 0.42947(15) 0.1917(2) 0.5058(2) 0.0437(8) Uani 1 1 d .
H12A H 0.4638 0.1608 0.5163 0.052 Uiso 1 1 calc R
C13 C 0.42069(15) 0.2044(2) 0.5849(2) 0.0419(8) Uani 1 1 d .
H13A H 0.4490 0.1815 0.6488 0.050 Uiso 1 1 calc R
C14 C 0.37030(15) 0.2505(2) 0.5682(2) 0.0414(8) Uani 1 1 d .
H14A H 0.3648 0.2581 0.6216 0.050 Uiso 1 1 calc R
C15 C 0.32652(14) 0.2869(2) 0.4735(2) 0.0352(7) Uani 1 1 d .
C17 C 0.27252(15) 0.3386(2) 0.4564(2) 0.0442(8) Uani 1 1 d .
H17A H 0.2350 0.3151 0.3994 0.066 Uiso 1 1 calc R
H17B H 0.2771 0.3986 0.4430 0.066 Uiso 1 1 calc R
H17C H 0.2706 0.3357 0.5156 0.066 Uiso 1 1 calc R
C18 C 0.11197(16) 0.1293(2) -0.0417(2) 0.0474(9) Uani 1 1 d .
C19 C 0.1398(3) 0.0740(3) -0.0781(3) 0.0724(15) Uani 1 1 d .
C20 C 0.1155(3) -0.0070(3) -0.1192(3) 0.0791(15) Uani 1 1 d .
H20A H 0.1347 -0.0447 -0.1404 0.095 Uiso 1 1 calc R
C21 C 0.0625(2) -0.0282(3) -0.1268(3) 0.0757(14) Uani 1 1 d .
H21A H 0.0450 -0.0822 -0.1557 0.091 Uiso 1 1 calc R
C22 C 0.0318(2) 0.0215(3) -0.0962(3) 0.0751(14) Uani 1 1 d .
H22A H -0.0051 0.0022 -0.1045 0.090 Uiso 1 1 calc R
C23 C 0.05813(18) 0.1062(3) -0.0500(3) 0.0643(11) Uani 1 1 d .
C25 C 0.02869(19) 0.1652(3) -0.0170(4) 0.0796(14) Uani 1 1 d .
H25A H 0.0568 0.1780 0.0537 0.119 Uiso 1 1 calc R
H25B H -0.0081 0.1383 -0.0272 0.119 Uiso 1 1 calc R
H25C H 0.0178 0.2185 -0.0554 0.119 Uiso 1 1 calc R
Cl26 Cl 0.10594(5) 0.38572(7) 0.18313(9) 0.0681(3) Uani 1 1 d .
Cl27 Cl 0.02009(5) 0.52742(8) 0.14543(9) 0.0765(4) Uani 1 1 d .
C26 C 0.08586(16) 0.4947(2) 0.1454(3) 0.0512(9) Uani 1 1 d .
H26A H 0.0776 0.5020 0.0778 0.061 Uiso 1 1 calc R
H26B H 0.1206 0.5323 0.1909 0.061 Uiso 1 1 calc R

loop_
_atom_site_aniso_label
_atom_site_aniso_U_11
_atom_site_aniso_U_22
_atom_site_aniso_U_33
_atom_site_aniso_U_23
_atom_site_aniso_U_13
_atom_site_aniso_U_12
Fe1 0.0349(2) 0.0277(2) 0.0238(2) 0.00270(16) 0.01232(19) 0.00139(18)
Cl1 0.0511(5) 0.0386(4) 0.0431(4) 0.0018(3) 0.0315(4) 0.0019(4)
Cl2 0.0408(4) 0.0479(5) 0.0402(4) -0.0032(3) 0.0176(4) 0.0120(4)
N1 0.0339(13) 0.0314(13) 0.0248(12) 0.0013(9) 0.0142(11) 0.0030(10)
N2 0.0305(13) 0.0315(13) 0.0229(11) 0.0014(9) 0.0131(10) 0.0031(10)
N3 0.0335(14) 0.0352(14) 0.0272(12) 0.0009(10) 0.0107(11) 0.0032(11)
F1 0.042(2) 0.069(3) 0.0351(18) -0.0031(16) 0.0197(16) 0.0105(16)
F2 0.093(4) 0.070(4) 0.073(4) 0.008(3) 0.070(4) 0.022(3)
C1 0.0346(16) 0.0302(15) 0.0279(14) -0.0011(11) 0.0150(13) 0.0006(12)
C2 0.0346(16) 0.0337(16) 0.0291(14) 0.0037(12) 0.0160(13) 0.0044(13)
C3 0.0444(18) 0.0301(16) 0.0350(16) 0.0005(12) 0.0177(15) 0.0023(14)
C4 0.0438(18) 0.0318(17) 0.0425(17) 0.0101(13) 0.0224(16) 0.0085(14)
C5 0.0348(16) 0.0403(17) 0.0319(15) 0.0079(13) 0.0176(14) 0.0081(14)
C6 0.0312(15) 0.0362(16) 0.0264(14) 0.0057(11) 0.0174(13) 0.0065(12)
C7 0.0317(15) 0.0393(17) 0.0241(13) 0.0023(12) 0.0127(13) 0.0033(13)
C8 0.047(2) 0.0347(17) 0.0363(17) 0.0016(13) 0.0096(16) -0.0063(15)
C9 0.054(2) 0.053(2) 0.0254(16) 0.0039(14) 0.0048(16) 0.0016(17)
C10 0.0315(15) 0.0281(15) 0.0271(14) 0.0012(11) 0.0129(13) -0.0009(12)
C11 0.0368(17) 0.0438(19) 0.0355(16) 0.0020(14) 0.0194(14) 0.0038(14)
C12 0.0386(18) 0.0423(19) 0.0434(18) 0.0052(14) 0.0180(16) 0.0077(15)
C13 0.0417(18) 0.0392(18) 0.0301(16) 0.0042(13) 0.0099(15) 0.0025(15)
C14 0.048(2) 0.0461(19) 0.0282(15) -0.0008(13) 0.0198(15) 0.0006(16)
C15 0.0385(17) 0.0351(16) 0.0285(14) 0.0010(12) 0.0160(14) 0.0023(13)
C17 0.047(2) 0.054(2) 0.0370(17) 0.0017(15) 0.0260(16) 0.0103(16)
C18 0.047(2) 0.0404(19) 0.0268(15) 0.0056(13) 0.0016(15) -0.0015(16)
C19 0.124(4) 0.041(2) 0.0337(19) -0.0073(16) 0.031(2) 0.003(2)
C20 0.100(4) 0.067(3) 0.042(2) -0.011(2) 0.020(3) 0.014(3)
C21 0.061(3) 0.067(3) 0.049(2) -0.004(2) -0.002(2) 0.010(2)
C22 0.051(2) 0.062(3) 0.062(3) 0.004(2) -0.003(2) 0.003(2)
C23 0.042(2) 0.054(2) 0.060(2) 0.0049(19) 0.003(2) 0.0037(18)
C25 0.046(2) 0.074(3) 0.110(4) 0.000(3) 0.037(3) -0.006(2)
Cl26 0.0598(6) 0.0547(6) 0.0908(8) 0.0115(5) 0.0415(6) 0.0088(5)
Cl27 0.0562(6) 0.0724(7) 0.1002(9) -0.0335(6) 0.0421(6) -0.0011(5)
C26 0.0407(19) 0.043(2) 0.061(2) -0.0025(17) 0.0215(18) -0.0021(16)

loop_
_atom_type_symbol
_atom_type_description
_atom_type_scat_dispersion_real
_atom_type_scat_dispersion_imag
_atom_type_scat_source
C C 0.0033 0.0016 'International Tables Vol C Tables 4.2.6.8 and 6.1.1.4'
H H 0.0000 0.0000 'International Tables Vol C Tables 4.2.6.8 and 6.1.1.4'
Cl Cl 0.1484 0.1585 'International Tables Vol C Tables 4.2.6.8 and 6.1.1.4'
Fe Fe 0.3463 0.8444 'International Tables Vol C Tables 4.2.6.8 and 6.1.1.4'
N N 0.0061 0.0033 'International Tables Vol C Tables 4.2.6.8 and 6.1.1.4'
F F 0.0171 0.0103 'International Tables Vol C Tables 4.2.6.8 and 6.1.1.4'

loop_
_geom_angle_atom_site_label_1
_geom_angle_atom_site_label_2
_geom_angle_atom_site_label_3
_geom_angle
N2 Fe1 N3 73.33(9)
N2 Fe1 N1 73.48(8)
N3 Fe1 N1 146.77(9)
N2 Fe1 Cl2 125.16(7)
N3 Fe1 Cl2 96.54(7)
N1 Fe1 Cl2 101.05(7)
N2 Fe1 Cl1 121.54(7)
N3 Fe1 Cl1 99.89(7)
N1 Fe1 Cl1 98.70(7)
Cl2 Fe1 Cl1 113.27(3)
C1 N1 C10 119.8(2)
C1 N1 Fe1 116.76(19)
C10 N1 Fe1 123.48(18)
C2 N2 C6 120.4(3)
C2 N2 Fe1 119.45(18)
C6 N2 Fe1 119.8(2)
C7 N3 C18 119.8(2)
C7 N3 Fe1 116.8(2)
C18 N3 Fe1 123.27(19)
N1 C1 C2 115.5(3)
N1 C1 C8 126.3(3)
C2 C1 C8 118.3(3)
N2 C2 C3 121.2(3)
N2 C2 C1 114.4(2)
C3 C2 C1 124.4(3)
C4 C3 C2 118.6(3)
C3 C4 C5 120.1(3)
C4 C5 C6 118.7(3)
N2 C6 C5 120.9(3)
N2 C6 C7 113.9(2)
C5 C6 C7 125.2(3)
N3 C7 C6 115.8(2)
N3 C7 C9 126.2(3)
C6 C7 C9 118.0(3)
C11 C10 C15 120.4(3)
C11 C10 N1 119.2(3)
C15 C10 N1 120.4(3)
F1 C11 C12 118.1(3)
F1 C11 C10 119.7(3)
C12 C11 C10 121.5(3)
C11 C12 C13 119.0(3)
C14 C13 C12 119.7(3)
C13 C14 C15 122.4(3)
C10 C15 C14 117.0(3)
C10 C15 C17 120.9(3)
C14 C15 C17 122.1(3)
C23 C18 C19 121.1(4)
C23 C18 N3 121.1(4)
C19 C18 N3 117.7(4)
F2 C19 C20 118.1(5)
F2 C19 C18 119.3(4)
C20 C19 C18 121.8(5)
C21 C20 C19 116.0(5)
C20 C21 C22 126.2(5)
C21 C22 C23 118.2(5)
C18 C23 C25 120.4(4)
C18 C23 C22 116.7(4)
C25 C23 C22 122.8(4)
Cl26 C26 Cl27 112.1(2)

loop_
_geom_bond_atom_site_label_1
_geom_bond_atom_site_label_2
_geom_bond_distance
Fe1 N2 2.106(2)
Fe1 N3 2.230(2)
Fe1 N1 2.235(2)
Fe1 Cl2 2.2965(9)
Fe1 Cl1 2.2993(9)
N1 C1 1.279(4)
N1 C10 1.439(3)
N2 C2 1.337(4)
N2 C6 1.343(3)
N3 C7 1.280(4)
N3 C18 1.445(4)
F1 C11 1.313(4)
F2 C19 1.226(7)
C1 C2 1.493(4)
C1 C8 1.499(4)
C2 C3 1.388(4)
C3 C4 1.377(4)
C4 C5 1.378(4)
C5 C6 1.389(4)
C6 C7 1.485(4)
C7 C9 1.498(4)
C10 C11 1.382(4)
C10 C15 1.401(4)
C11 C12 1.375(4)
C12 C13 1.393(5)
C13 C14 1.367(5)
C14 C15 1.404(4)
C15 C17 1.488(4)
C18 C23 1.362(6)
C18 C19 1.413(6)
C19 C20 1.378(6)
C20 C21 1.340(7)
C21 C22 1.357(7)
C22 C23 1.457(6)
C23 C25 1.441(6)
Cl26 C26 1.748(4)
Cl27 C26 1.760(4)

loop_
_geom_torsion_atom_site_label_1
_geom_torsion_atom_site_label_2
_geom_torsion_atom_site_label_3
_geom_torsion_atom_site_label_4
_geom_torsion
N2 Fe1 N1 C1 1.5(2)
N3 Fe1 N1 C1 4.5(3)
Cl2 Fe1 N1 C1 125.2(2)
Cl1 Fe1 N1 C1 -118.9(2)
N2 Fe1 N1 C10 -178.6(2)
N3 Fe1 N1 C10 -175.6(2)
Cl2 Fe1 N1 C10 -55.0(2)
Cl1 Fe1 N1 C10 61.0(2)
N3 Fe1 N2 C2 176.3(2)
N1 Fe1 N2 C2 -5.4(2)
Cl2 Fe1 N2 C2 -97.5(2)
Cl1 Fe1 N2 C2 84.8(2)
N3 Fe1 N2 C6 2.8(2)
N1 Fe1 N2 C6 -178.9(2)
Cl2 Fe1 N2 C6 89.1(2)
Cl1 Fe1 N2 C6 -88.7(2)
N2 Fe1 N3 C7 1.1(2)
N1 Fe1 N3 C7 -1.9(3)
Cl2 Fe1 N3 C7 -123.7(2)
Cl1 Fe1 N3 C7 121.2(2)
N2 Fe1 N3 C18 177.2(3)
N1 Fe1 N3 C18 174.2(2)
Cl2 Fe1 N3 C18 52.4(3)
Cl1 Fe1 N3 C18 -62.7(3)
C10 N1 C1 C2 -177.8(2)
Fe1 N1 C1 C2 2.0(3)
C10 N1 C1 C8 2.7(5)
Fe1 N1 C1 C8 -177.4(3)
C6 N2 C2 C3 1.7(4)
Fe1 N2 C2 C3 -171.8(2)
C6 N2 C2 C1 -178.4(2)
Fe1 N2 C2 C1 8.2(3)
N1 C1 C2 N2 -6.5(4)
C8 C1 C2 N2 173.0(3)
N1 C1 C2 C3 173.4(3)
C8 C1 C2 C3 -7.1(5)
N2 C2 C3 C4 -1.3(5)
C1 C2 C3 C4 178.8(3)
C2 C3 C4 C5 -0.3(5)
C3 C4 C5 C6 1.5(5)
C2 N2 C6 C5 -0.4(4)
Fe1 N2 C6 C5 173.0(2)
C2 N2 C6 C7 -179.2(3)
Fe1 N2 C6 C7 -5.8(3)
C4 C5 C6 N2 -1.2(4)
C4 C5 C6 C7 177.5(3)
C18 N3 C7 C6 179.4(3)
Fe1 N3 C7 C6 -4.3(3)
C18 N3 C7 C9 -0.5(5)
Fe1 N3 C7 C9 175.8(3)
N2 C6 C7 N3 6.6(4)
C5 C6 C7 N3 -172.2(3)
N2 C6 C7 C9 -173.5(3)
C5 C6 C7 C9 7.7(5)
C1 N1 C10 C11 -102.7(3)
Fe1 N1 C10 C11 77.4(3)
C1 N1 C10 C15 79.7(4)
Fe1 N1 C10 C15 -100.2(3)
C15 C10 C11 F1 -171.4(3)
N1 C10 C11 F1 11.0(5)
C15 C10 C11 C12 -0.6(5)
N1 C10 C11 C12 -178.2(3)
F1 C11 C12 C13 172.0(3)
C10 C11 C12 C13 1.1(5)
C11 C12 C13 C14 -0.5(5)
C12 C13 C14 C15 -0.5(5)
C11 C10 C15 C14 -0.4(5)
N1 C10 C15 C14 177.1(3)
C11 C10 C15 C17 179.2(3)
N1 C10 C15 C17 -3.2(4)
C13 C14 C15 C10 1.0(5)
C13 C14 C15 C17 -178.7(3)
C7 N3 C18 C23 -89.6(4)
Fe1 N3 C18 C23 94.4(3)
C7 N3 C18 C19 91.7(4)
Fe1 N3 C18 C19 -84.3(3)
C23 C18 C19 F2 165.9(5)
N3 C18 C19 F2 -15.4(6)
C23 C18 C19 C20 -2.9(6)
N3 C18 C19 C20 175.7(3)
F2 C19 C20 C21 -166.0(5)
C18 C19 C20 C21 3.0(6)
C19 C20 C21 C22 -1.4(7)
C20 C21 C22 C23 -0.4(7)
C19 C18 C23 C25 -177.0(4)
N3 C18 C23 C25 4.4(6)
C19 C18 C23 C22 1.1(5)
N3 C18 C23 C22 -177.6(3)
C21 C22 C23 C18 0.5(6)
C21 C22 C23 C25 178.5(4)
